data_7022561
loop_
_publ_author_name
'M\'enard, Gabriel'
'Stephan, Douglas W.'

_publ_section_title
;
 CO2 reduction via aluminum complexes of ammonia boranes.
;
_journal_issue 15
_journal_name_full 'Dalton transactions (Cambridge, England : 2003)'
_journal_page_first 5447
_journal_page_last 5453
_journal_paper_doi 10.1039/c3dt00098b
_journal_volume 42
_journal_year 2013
_chemical_formula_sum 'C3 H12 Al B Br3 N'
_chemical_formula_weight 339.66
_chemical_name_systematic
;
?
;
_space_group_IT_number 14
_symmetry_cell_setting Monoclinic?
_symmetry_space_group_name_Hall '-P 2ybc'
_symmetry_space_group_name_H-M 'P 1 21/c 1'
_atom_sites_solution_hydrogens geom
_atom_sites_solution_primary direct
_atom_sites_solution_secondary difmap
_audit_creation_method SHELXL-97
_cell_angle_alpha 90.00
_cell_angle_beta 108.256(4)
_cell_angle_gamma 90.00
_cell_formula_units_Z 8
_cell_length_a 13.7292(11)
_cell_length_b 10.3051(9)
_cell_length_c 16.6848(14)
_cell_measurement_temperature 150(2)
_cell_volume 2241.8(3)
_computing_structure_refinement 'SHELXL-97 (Sheldrick, 1997)'
_computing_structure_solution 'SHELXS-97 (Sheldrick, 1990)'
_diffrn_ambient_temperature 150(2)
_diffrn_measured_fraction_theta_full 0.993
_diffrn_measured_fraction_theta_max 0.993
_diffrn_radiation_monochromator graphite
_diffrn_radiation_source 'fine-focus sealed tube'
_diffrn_radiation_type MoK\a
_diffrn_radiation_wavelength 0.71073
_diffrn_reflns_av_R_equivalents 0.0361
_diffrn_reflns_av_sigmaI/netI 0.0440
_diffrn_reflns_limit_h_max 18
_diffrn_reflns_limit_h_min -16
_diffrn_reflns_limit_k_max 13
_diffrn_reflns_limit_k_min -13
_diffrn_reflns_limit_l_max 17
_diffrn_reflns_limit_l_min -22
_diffrn_reflns_number 20237
_diffrn_reflns_theta_full 28.42
_diffrn_reflns_theta_max 28.42
_diffrn_reflns_theta_min 2.36
_exptl_absorpt_coefficient_mu 10.812
_exptl_absorpt_correction_T_max 0.3338
_exptl_absorpt_correction_T_min 0.2210
_exptl_absorpt_correction_type multi-scan
_exptl_absorpt_process_details sadabs
_exptl_crystal_density_diffrn 2.013
_exptl_crystal_density_method 'not measured'
_exptl_crystal_F_000 1280
_exptl_crystal_size_max 0.20
_exptl_crystal_size_mid 0.13
_exptl_crystal_size_min 0.13
_refine_diff_density_max 2.212
_refine_diff_density_min -1.060
_refine_diff_density_rms 0.116
_refine_ls_extinction_method none
_refine_ls_goodness_of_fit_ref 1.008
_refine_ls_hydrogen_treatment mixed
_refine_ls_matrix_type full
_refine_ls_number_parameters 193
_refine_ls_number_reflns 5598
_refine_ls_number_restraints 0
_refine_ls_restrained_S_all 1.008
_refine_ls_R_factor_all 0.0718
_refine_ls_R_factor_gt 0.0376
_refine_ls_shift/su_max 0.001
_refine_ls_shift/su_mean 0.000
_refine_ls_structure_factor_coef Fsqd
_refine_ls_weighting_details 'calc w=1/[\s^2^(Fo^2^)+(0.0417P)^2^+1.4815P] where P=(Fo^2^+2Fc^2^)/3'
_refine_ls_weighting_scheme calc
_refine_ls_wR_factor_gt 0.0784
_refine_ls_wR_factor_ref 0.0882
_reflns_number_gt 3852
_reflns_number_total 5598
_reflns_threshold_expression >2sigma(I)
_cod_data_source_file c3dt00098b.txt
_cod_data_source_block gm067_0m
_cod_original_sg_symbol_H-M P2(1)/c
_cod_database_code 7022561

loop_
_symmetry_equiv_pos_as_xyz
'x, y, z'
'-x, y+1/2, -z+1/2'
'-x, -y, -z'
'x, -y-1/2, z-1/2'

loop_
_atom_site_label
_atom_site_type_symbol
_atom_site_fract_x
_atom_site_fract_y
_atom_site_fract_z
_atom_site_U_iso_or_equiv
_atom_site_adp_type
_atom_site_occupancy
_atom_site_symmetry_multiplicity
_atom_site_calc_flag
_atom_site_refinement_flags
Al1 Al 0.22842(8) 0.25524(11) 0.56973(7) 0.0250(3) Uani 1 1 d .
Al2 Al 0.27762(8) 0.76247(11) 0.41141(7) 0.0256(3) Uani 1 1 d .
Br1 Br 0.16597(4) 0.07217(5) 0.61325(3) 0.04549(14) Uani 1 1 d .
Br2 Br 0.40161(3) 0.25232(5) 0.59920(3) 0.03880(12) Uani 1 1 d .
Br3 Br 0.17320(4) 0.42691(5) 0.63144(3) 0.04962(15) Uani 1 1 d .
Br4 Br 0.33265(4) 0.96279(4) 0.38797(3) 0.04892(14) Uani 1 1 d .
Br5 Br 0.11493(3) 0.78624(6) 0.41923(3) 0.04899(14) Uani 1 1 d .
Br6 Br 0.27557(3) 0.61859(4) 0.30734(3) 0.04050(13) Uani 1 1 d .
N1 N 0.0644(2) 0.2689(3) 0.36535(19) 0.0232(7) Uani 1 1 d .
N2 N 0.4425(2) 0.7151(3) 0.6167(2) 0.0280(7) Uani 1 1 d .
B1 B 0.1790(3) 0.2733(5) 0.4244(3) 0.0268(10) Uani 1 1 d .
H1 H 0.189(3) 0.361(4) 0.471(2) 0.027(10) Uiso 1 1 d .
H2 H 0.196(2) 0.177(4) 0.460(2) 0.023(9) Uiso 1 1 d .
H3 H 0.232(3) 0.285(4) 0.392(2) 0.034(11) Uiso 1 1 d .
B2 B 0.3921(3) 0.6586(5) 0.5250(3) 0.0280(10) Uani 1 1 d .
H4 H 0.415(3) 0.564(4) 0.521(3) 0.040(12) Uiso 1 1 d .
H5 H 0.305(3) 0.660(4) 0.510(2) 0.032(10) Uiso 1 1 d .
H6 H 0.414(3) 0.719(4) 0.482(3) 0.052(13) Uiso 1 1 d .
C1 C 0.0506(4) 0.1548(4) 0.3084(3) 0.0499(13) Uani 1 1 d .
H1A H -0.0208 0.1511 0.2717 0.075 Uiso 1 1 calc R
H1B H 0.0671 0.0753 0.3422 0.075 Uiso 1 1 calc R
H1C H 0.0962 0.1627 0.2738 0.075 Uiso 1 1 calc R
C2 C 0.0410(3) 0.3897(4) 0.3138(3) 0.0340(10) Uani 1 1 d .
H2A H 0.0881 0.3973 0.2804 0.051 Uiso 1 1 calc R
H2B H 0.0492 0.4650 0.3512 0.051 Uiso 1 1 calc R
H2C H -0.0298 0.3862 0.2758 0.051 Uiso 1 1 calc R
C3 C -0.0096(3) 0.2566(5) 0.4143(3) 0.0416(11) Uani 1 1 d .
H3A H -0.0798 0.2546 0.3753 0.062 Uiso 1 1 calc R
H3B H -0.0018 0.3309 0.4525 0.062 Uiso 1 1 calc R
H3C H 0.0042 0.1762 0.4474 0.062 Uiso 1 1 calc R
C4 C 0.5559(3) 0.7064(5) 0.6371(3) 0.0485(12) Uani 1 1 d .
H4A H 0.5775 0.7561 0.5956 0.073 Uiso 1 1 calc R
H4B H 0.5759 0.6153 0.6357 0.073 Uiso 1 1 calc R
H4C H 0.5889 0.7419 0.6936 0.073 Uiso 1 1 calc R
C5 C 0.4101(4) 0.6351(5) 0.6779(3) 0.0508(13) Uani 1 1 d .
H5A H 0.4459 0.6648 0.7354 0.076 Uiso 1 1 calc R
H5B H 0.4271 0.5439 0.6722 0.076 Uiso 1 1 calc R
H5C H 0.3359 0.6438 0.6666 0.076 Uiso 1 1 calc R
C6 C 0.4143(4) 0.8532(5) 0.6241(3) 0.0478(12) Uani 1 1 d .
H6A H 0.3400 0.8600 0.6125 0.072 Uiso 1 1 calc R
H6B H 0.4349 0.9060 0.5833 0.072 Uiso 1 1 calc R
H6C H 0.4495 0.8845 0.6813 0.072 Uiso 1 1 calc R

loop_
_atom_site_aniso_label
_atom_site_aniso_U_11
_atom_site_aniso_U_22
_atom_site_aniso_U_33
_atom_site_aniso_U_23
_atom_site_aniso_U_13
_atom_site_aniso_U_12
Al1 0.0233(5) 0.0309(7) 0.0213(6) 0.0017(5) 0.0078(4) 0.0027(5)
Al2 0.0244(5) 0.0294(7) 0.0228(6) -0.0012(5) 0.0070(5) -0.0014(5)
Br1 0.0505(3) 0.0425(3) 0.0485(3) 0.0231(2) 0.0227(2) 0.0043(2)
Br2 0.02237(19) 0.0597(3) 0.0326(2) 0.0042(2) 0.00610(16) 0.00592(18)
Br3 0.0487(3) 0.0491(3) 0.0615(3) -0.0226(2) 0.0323(2) -0.0046(2)
Br4 0.0521(3) 0.0273(3) 0.0683(3) 0.0093(2) 0.0202(2) 0.0001(2)
Br5 0.0307(2) 0.0816(4) 0.0393(3) 0.0047(2) 0.01778(19) 0.0083(2)
Br6 0.0495(3) 0.0429(3) 0.0309(2) -0.01214(19) 0.01517(19) -0.0050(2)
N1 0.0292(15) 0.0207(17) 0.0186(15) 0.0013(12) 0.0060(13) 0.0033(13)
N2 0.0276(16) 0.0308(19) 0.0272(18) -0.0010(14) 0.0109(14) -0.0018(14)
B1 0.028(2) 0.030(3) 0.024(2) 0.0008(19) 0.0105(18) 0.0018(19)
B2 0.029(2) 0.028(3) 0.025(2) 0.0012(19) 0.0048(18) 0.002(2)
C1 0.063(3) 0.037(3) 0.037(3) -0.012(2) -0.003(2) 0.008(2)
C2 0.038(2) 0.032(2) 0.031(2) 0.0109(18) 0.0089(18) 0.0075(18)
C3 0.028(2) 0.059(3) 0.041(3) 0.011(2) 0.0158(19) -0.002(2)
C4 0.026(2) 0.065(3) 0.048(3) -0.001(2) 0.002(2) -0.001(2)
C5 0.062(3) 0.061(3) 0.028(2) 0.004(2) 0.012(2) -0.023(3)
C6 0.059(3) 0.043(3) 0.040(3) -0.014(2) 0.015(2) 0.004(2)

loop_
_atom_type_symbol
_atom_type_description
_atom_type_scat_dispersion_real
_atom_type_scat_dispersion_imag
_atom_type_scat_source
C C 0.0033 0.0016 'International Tables Vol C Tables 4.2.6.8 and 6.1.1.4'
H H 0.0000 0.0000 'International Tables Vol C Tables 4.2.6.8 and 6.1.1.4'
N N 0.0061 0.0033 'International Tables Vol C Tables 4.2.6.8 and 6.1.1.4'
B B 0.0013 0.0007 'International Tables Vol C Tables 4.2.6.8 and 6.1.1.4'
Al Al 0.0645 0.0514 'International Tables Vol C Tables 4.2.6.8 and 6.1.1.4'
Br Br -0.2901 2.4595 'International Tables Vol C Tables 4.2.6.8 and 6.1.1.4'

loop_
_geom_angle_atom_site_label_1
_geom_angle_atom_site_label_2
_geom_angle_atom_site_label_3
_geom_angle
Br2 Al1 Br1 113.08(5)
Br2 Al1 Br3 112.58(5)
Br1 Al1 Br3 106.56(5)
Br2 Al1 B1 99.87(12)
Br1 Al1 B1 112.58(13)
Br3 Al1 B1 112.30(12)
Br2 Al1 H1 101.0(10)
Br1 Al1 H1 135.6(11)
Br3 Al1 H1 84.3(11)
B1 Al1 H1 30.5(11)
Br2 Al1 H2 96.7(10)
Br1 Al1 H2 87.6(11)
Br3 Al1 H2 137.8(11)
B1 Al1 H2 29.5(11)
H1 Al1 H2 60.0(16)
Br4 Al2 Br6 112.67(5)
Br4 Al2 Br5 107.16(5)
Br6 Al2 Br5 109.49(5)
Br4 Al2 B2 112.60(13)
Br6 Al2 B2 99.58(13)
Br5 Al2 B2 115.32(13)
Br4 Al2 H5 132.0(12)
Br6 Al2 H5 104.6(12)
Br5 Al2 H5 86.7(11)
B2 Al2 H5 29.4(11)
Br4 Al2 H6 90.2(14)
Br6 Al2 H6 95.4(13)
Br5 Al2 H6 140.2(14)
B2 Al2 H6 27.1(14)
H5 Al2 H6 56.5(17)
C1 N1 C2 109.3(3)
C1 N1 C3 108.0(3)
C2 N1 C3 109.0(3)
C1 N1 B1 109.0(3)
C2 N1 B1 109.3(3)
C3 N1 B1 112.2(3)
C5 N2 C4 109.0(3)
C5 N2 C6 109.4(3)
C4 N2 C6 108.6(3)
C5 N2 B2 109.1(3)
C4 N2 B2 108.0(3)
C6 N2 B2 112.7(3)
N1 B1 Al1 124.2(3)
N1 B1 H1 108.9(17)
Al1 B1 H1 55.2(17)
N1 B1 H2 107.5(17)
Al1 B1 H2 56.0(17)
H1 B1 H2 111(3)
N1 B1 H3 113(2)
Al1 B1 H3 122(2)
H1 B1 H3 108(3)
H2 B1 H3 108(3)
N2 B2 Al2 127.1(3)
N2 B2 H4 111(2)
Al2 B2 H4 122(2)
N2 B2 H5 108.4(19)
Al2 B2 H5 54.6(19)
H4 B2 H5 109(3)
N2 B2 H6 108(2)
Al2 B2 H6 56(2)
H4 B2 H6 110(3)
H5 B2 H6 110(3)
N1 C1 H1A 109.5
N1 C1 H1B 109.5
H1A C1 H1B 109.5
N1 C1 H1C 109.5
H1A C1 H1C 109.5
H1B C1 H1C 109.5
N1 C2 H2A 109.5
N1 C2 H2B 109.5
H2A C2 H2B 109.5
N1 C2 H2C 109.5
H2A C2 H2C 109.5
H2B C2 H2C 109.5
N1 C3 H3A 109.5
N1 C3 H3B 109.5
H3A C3 H3B 109.5
N1 C3 H3C 109.5
H3A C3 H3C 109.5
H3B C3 H3C 109.5
N2 C4 H4A 109.5
N2 C4 H4B 109.5
H4A C4 H4B 109.5
N2 C4 H4C 109.5
H4A C4 H4C 109.5
H4B C4 H4C 109.5
N2 C5 H5A 109.5
N2 C5 H5B 109.5
H5A C5 H5B 109.5
N2 C5 H5C 109.5
H5A C5 H5C 109.5
H5B C5 H5C 109.5
N2 C6 H6A 109.5
N2 C6 H6B 109.5
H6A C6 H6B 109.5
N2 C6 H6C 109.5
H6A C6 H6C 109.5
H6B C6 H6C 109.5

loop_
_geom_bond_atom_site_label_1
_geom_bond_atom_site_label_2
_geom_bond_distance
Al1 Br2 2.2724(11)
Al1 Br1 2.2828(12)
Al1 Br3 2.2921(12)
Al1 B1 2.312(5)
Al1 H1 1.90(4)
Al1 H2 1.92(3)
Al2 Br4 2.2739(12)
Al2 Br6 2.2767(12)
Al2 Br5 2.2909(12)
Al2 B2 2.311(5)
Al2 H5 1.89(4)
Al2 H6 1.93(4)
N1 C1 1.486(5)
N1 C2 1.490(5)
N1 C3 1.496(5)
N1 B1 1.574(5)
N2 C5 1.485(5)
N2 C4 1.488(5)
N2 C6 1.490(5)
N2 B2 1.580(5)
B1 H1 1.18(4)
B1 H2 1.14(4)
B1 H3 1.04(4)
B2 H4 1.03(4)
B2 H5 1.14(4)
B2 H6 1.06(5)
C1 H1A 0.9800
C1 H1B 0.9800
C1 H1C 0.9800
C2 H2A 0.9800
C2 H2B 0.9800
C2 H2C 0.9800
C3 H3A 0.9800
C3 H3B 0.9800
C3 H3C 0.9800
C4 H4A 0.9800
C4 H4B 0.9800
C4 H4C 0.9800
C5 H5A 0.9800
C5 H5B 0.9800
C5 H5C 0.9800
C6 H6A 0.9800
C6 H6B 0.9800
C6 H6C 0.9800
